data_1569875
loop_
_publ_author_name
'Luo, Xiao'
'Zhang, Zhonghui'
'Wang, Jie'
'Wang, Xueli'
'Zhang, Yani'
'Chen, Jinquan'
'Ge, Guangbo'
'Yang, Wen'
'Qian, Xuhong'
'Tian, Yang'
'Yang, Youjun'

_publ_section_title
;
 Acyl-caged rhodamines: photo-controlled and self-calibrated generation of
 acetyl radicals for neural function recovery in early AD mice.
;
_journal_issue 42
_journal_name_full 'Chemical science'
_journal_page_first 11689
_journal_page_last 11698
_journal_paper_doi 10.1039/d3sc03035k
_journal_volume 14
_journal_year 2023
_chemical_formula_moiety 'C29 H34 N2 O2'
_chemical_formula_sum 'C29 H34 N2 O2'
_chemical_formula_weight 442.58
_chemical_name_systematic lji
_space_group_crystal_system triclinic
_space_group_IT_number 2
_space_group_name_Hall '-P 1'
_space_group_name_H-M_alt 'P -1'
_atom_sites_solution_hydrogens geom
_atom_sites_solution_primary dual
_audit_creation_date 2020-07-07
_audit_creation_method
;
Olex2 1.3
(compiled 2020.02.04 svn.rd84adfe8 for OlexSys, GUI svn.r6032)
;
_audit_update_record
;
2020-08-23 deposited with the CCDC.	2023-09-14 downloaded from the CCDC.
;
_cell_angle_alpha 84.927(2)
_cell_angle_beta 82.985(2)
_cell_angle_gamma 69.699(2)
_cell_formula_units_Z 2
_cell_length_a 7.6372(5)
_cell_length_b 9.3281(6)
_cell_length_c 18.7886(12)
_cell_measurement_reflns_used 9187
_cell_measurement_temperature 298
_cell_measurement_theta_max 27.640
_cell_measurement_theta_min 2.526
_cell_volume 1244.44(14)
_computing_cell_refinement 'SAINT v8.37A (Bruker, 2015)'
_computing_data_reduction 'SAINT v8.37A (Bruker, 2015)'
_computing_molecular_graphics 'Olex2 1.3 (Dolomanov et al., 2009)'
_computing_publication_material 'Olex2 1.3 (Dolomanov et al., 2009)'
_computing_structure_refinement 'SHELXL 2014/7 (Sheldrick, 2015)'
_computing_structure_solution 'SHELXT  (Sheldrick, 2015)'
_diffrn_ambient_temperature 298
_diffrn_measured_fraction_theta_full 0.972
_diffrn_measured_fraction_theta_max 0.953
_diffrn_measurement_device_type 'Bruker APEX-II CCD'
_diffrn_measurement_method '\f and \w scans'
_diffrn_radiation_type MoK\a
_diffrn_radiation_wavelength 0.71073
_diffrn_reflns_av_R_equivalents 0.1785
_diffrn_reflns_av_unetI/netI 0.1467
_diffrn_reflns_Laue_measured_fraction_full 0.972
_diffrn_reflns_Laue_measured_fraction_max 0.953
_diffrn_reflns_limit_h_max 9
_diffrn_reflns_limit_h_min -9
_diffrn_reflns_limit_k_max 12
_diffrn_reflns_limit_k_min -11
_diffrn_reflns_limit_l_max 24
_diffrn_reflns_limit_l_min -24
_diffrn_reflns_number 16776
_diffrn_reflns_point_group_measured_fraction_full 0.972
_diffrn_reflns_point_group_measured_fraction_max 0.953
_diffrn_reflns_theta_full 25.242
_diffrn_reflns_theta_max 27.714
_diffrn_reflns_theta_min 2.525
_diffrn_source_current 30.0
_diffrn_source_power 1.5
_diffrn_source_voltage 50.0
_diffrn_standards_number 0
_exptl_absorpt_coefficient_mu 0.074
_exptl_absorpt_correction_type none
_exptl_crystal_colour 'dull light white'
_exptl_crystal_colour_lustre dull
_exptl_crystal_colour_modifier light
_exptl_crystal_colour_primary white
_exptl_crystal_density_diffrn 1.181
_exptl_crystal_description block
_exptl_crystal_F_000 476
_refine_diff_density_max 0.460
_refine_diff_density_min -0.369
_refine_diff_density_rms 0.053
_refine_ls_extinction_method none
_refine_ls_goodness_of_fit_ref 1.134
_refine_ls_hydrogen_treatment constr
_refine_ls_matrix_type full
_refine_ls_number_parameters 303
_refine_ls_number_reflns 5564
_refine_ls_number_restraints 1
_refine_ls_restrained_S_all 1.134
_refine_ls_R_factor_all 0.2011
_refine_ls_R_factor_gt 0.1090
_refine_ls_shift/su_max 0.000
_refine_ls_shift/su_mean 0.000
_refine_ls_structure_factor_coef Fsqd
_refine_ls_weighting_details 'w=1/[\s^2^(Fo^2^)+(0.0125P)^2^+1.8144P] where P=(Fo^2^+2Fc^2^)/3'
_refine_ls_weighting_scheme calc
_refine_ls_wR_factor_gt 0.2096
_refine_ls_wR_factor_ref 0.2440
_reflns_Friedel_coverage 0.000
_reflns_number_gt 2937
_reflns_number_total 5564
_reflns_threshold_expression 'I > 2\s(I)'
_cod_data_source_file d3sc03035k2.cif
_cod_data_source_block mo_20200630e_0m
_cod_depositor_comments 'Adding full bibliography for 1569874--1569875.cif.'
_cod_database_code 1569875
_shelx_shelxl_version_number 2014/7
_shelx_space_group_comment
;
The symmetry employed for this shelxl refinement is uniquely defined
by the following loop, which should always be used as a source of
symmetry information in preference to the above space-group names.
They are only intended as comments.
;
_olex2_refinement_description
;
1. Fixed Uiso
 At 1.2 times of:
  All C(H) groups, All C(H,H) groups
 At 1.5 times of:
  All C(H,H,H) groups
2. Rigid bond restraints
 N1, C18
 with sigma for 1-2 distances of 0.02 and sigma for 1-3 distances of 0.01
 N1, C16
 with sigma for 1-2 distances of 0.0001 and sigma for 1-3 distances of 0.001
3.a Secondary CH2 refined with riding coordinates:
 C18(H18A,H18B), C20(H20A,H20B), C14(H14A,H14B), C16(H16A,H16B)
3.b Aromatic/amide H refined with riding coordinates:
 C10(H10), C1(H1), C4(H4), C12(H12), C23(H23), C3(H3), C13(H13), C27(H27),
 C24(H24), C25(H25), C26(H26)
3.c Idealised Me refined as rotating group:
 C19(H19A,H19B,H19C), C29(H29A,H29B,H29C), C21(H21A,H21B,H21C), C15(H15A,H15B,
 H15C), C17(H17A,H17B,H17C)
;
_olex2_submission_special_instructions 'No special instructions were received'

loop_
_space_group_symop_operation_xyz
'x, y, z'
'-x, -y, -z'

loop_
_atom_site_label
_atom_site_type_symbol
_atom_site_fract_x
_atom_site_fract_y
_atom_site_fract_z
_atom_site_U_iso_or_equiv
_atom_site_adp_type
_atom_site_occupancy
_atom_site_site_symmetry_order
_atom_site_calc_flag
_atom_site_refinement_flags_posn
_atom_site_refinement_flags_adp
_atom_site_refinement_flags_occupancy
_atom_site_disorder_assembly
_atom_site_disorder_group
O1 O 0.5210(3) 0.5661(3) 0.70204(12) 0.0415(7) Uani 1 1 d . . . . .
O2 O -0.1795(4) 0.8917(3) 0.78192(16) 0.0607(9) Uani 1 1 d . . . . .
N2 N 0.5276(5) 0.7118(4) 0.45244(16) 0.0536(10) Uani 1 1 d . . . . .
N1 N 0.5330(5) 0.3051(4) 0.93237(18) 0.0603(11) Uani 1 1 d . U . . .
C22 C 0.1616(5) 0.9537(4) 0.75773(18) 0.0366(9) Uani 1 1 d . . . . .
C7 C 0.1506(5) 0.7998(4) 0.73922(17) 0.0331(8) Uani 1 1 d . . . . .
C5 C 0.2427(5) 0.7672(4) 0.66232(18) 0.0340(8) Uani 1 1 d . . . . .
C9 C 0.4266(5) 0.5610(4) 0.76990(17) 0.0332(8) Uani 1 1 d . . . . .
C6 C 0.4222(5) 0.6614(4) 0.64866(18) 0.0331(8) Uani 1 1 d . . . . .
C28 C -0.0527(6) 0.7988(4) 0.7467(2) 0.0402(9) Uani 1 1 d . . . . .
C2 C 0.4346(6) 0.7296(4) 0.52071(19) 0.0421(10) Uani 1 1 d . . . . .
C8 C 0.2525(5) 0.6684(4) 0.78977(18) 0.0365(9) Uani 1 1 d . . . . .
C11 C 0.4438(6) 0.4223(4) 0.88608(19) 0.0435(10) Uani 1 1 d . . . . .
C10 C 0.5220(5) 0.4427(4) 0.81544(18) 0.0383(9) Uani 1 1 d . . . . .
H10 H 0.6393 0.3755 0.7994 0.046 Uiso 1 1 calc R U . . .
C1 C 0.5184(6) 0.6434(4) 0.57998(18) 0.0387(9) Uani 1 1 d . . . . .
H1 H 0.6395 0.5733 0.5736 0.046 Uiso 1 1 calc R U . . .
C4 C 0.1592(6) 0.8492(4) 0.60262(19) 0.0453(10) Uani 1 1 d . . . . .
H4 H 0.0376 0.9184 0.6093 0.054 Uiso 1 1 calc R U . . .
C12 C 0.2660(6) 0.5313(5) 0.9065(2) 0.0496(11) Uani 1 1 d . . . . .
H12 H 0.2084 0.5229 0.9525 0.059 Uiso 1 1 calc R U . . .
C23 C 0.0362(6) 1.0922(4) 0.7333(2) 0.0459(10) Uani 1 1 d . . . . .
H23 H -0.0631 1.0916 0.7093 0.055 Uiso 1 1 calc R U . . .
C18 C 0.7248(6) 0.6191(5) 0.4399(2) 0.0523(12) Uani 1 1 d . . . . .
H18A H 0.7523 0.5957 0.3896 0.063 Uiso 1 1 calc R U . . .
H18B H 0.7458 0.5229 0.4677 0.063 Uiso 1 1 calc R U . . .
C3 C 0.2490(6) 0.8324(5) 0.5338(2) 0.0491(11) Uani 1 1 d . . . . .
H3 H 0.1866 0.8893 0.4956 0.059 Uiso 1 1 calc R U . . .
C13 C 0.1770(6) 0.6483(5) 0.8605(2) 0.0487(11) Uani 1 1 d . . . . .
H13 H 0.0613 0.7179 0.8767 0.058 Uiso 1 1 calc R U . . .
C27 C 0.3085(6) 0.9594(5) 0.7927(2) 0.0513(11) Uani 1 1 d . . . . .
H27 H 0.3947 0.8687 0.8093 0.062 Uiso 1 1 calc R U . . .
C24 C 0.0557(7) 1.2315(5) 0.7439(2) 0.0579(12) Uani 1 1 d . . . . .
H24 H -0.0301 1.3226 0.7274 0.069 Uiso 1 1 calc R U . . .
C25 C 0.2027(8) 1.2334(6) 0.7788(3) 0.0667(14) Uani 1 1 d . . . . .
H25 H 0.2164 1.3261 0.7859 0.080 Uiso 1 1 calc R U . . .
C19 C 0.8611(8) 0.6914(6) 0.4586(3) 0.0750(15) Uani 1 1 d . . . . .
H19A H 0.8376 0.7894 0.4334 0.112 Uiso 1 1 calc R U . . .
H19B H 0.9871 0.6265 0.4449 0.112 Uiso 1 1 calc R U . . .
H19C H 0.8454 0.7043 0.5094 0.112 Uiso 1 1 calc R U . . .
C26 C 0.3300(8) 1.0984(6) 0.8033(3) 0.0678(14) Uani 1 1 d . . . . .
H26 H 0.4295 1.0999 0.8269 0.081 Uiso 1 1 calc R U . . .
C29 C -0.0908(7) 0.6709(5) 0.7138(3) 0.0666(13) Uani 1 1 d . . . . .
H29A H -0.1814 0.6396 0.7452 0.100 Uiso 1 1 calc R U . . .
H29B H 0.0237 0.5854 0.7073 0.100 Uiso 1 1 calc R U . . .
H29C H -0.1386 0.7066 0.6681 0.100 Uiso 1 1 calc R U . . .
C20 C 0.4330(8) 0.8033(6) 0.3897(2) 0.0732(16) Uani 1 1 d . . . . .
H20A H 0.4929 0.7516 0.3461 0.088 Uiso 1 1 calc R U . . .
H20B H 0.3028 0.8089 0.3950 0.088 Uiso 1 1 calc R U . . .
C14 C 0.7081(7) 0.1843(5) 0.9104(2) 0.0643(14) Uani 1 1 d . . . . .
H14A H 0.7012 0.0871 0.9309 0.077 Uiso 1 1 calc R U . . .
H14B H 0.7201 0.1799 0.8586 0.077 Uiso 1 1 calc R U . . .
C16 C 0.4547(8) 0.2933(7) 1.0081(3) 0.090(2) Uani 1 1 d . U . . .
H16A H 0.5551 0.2335 1.0368 0.108 Uiso 1 1 calc R U . . .
H16B H 0.4010 0.3948 1.0267 0.108 Uiso 1 1 calc R U . . .
C21 C 0.4406(9) 0.9593(7) 0.3833(3) 0.096(2) Uani 1 1 d . . . . .
H21A H 0.3758 1.0144 0.3432 0.144 Uiso 1 1 calc R U . . .
H21B H 0.5691 0.9544 0.3759 0.144 Uiso 1 1 calc R U . . .
H21C H 0.3820 1.0108 0.4265 0.144 Uiso 1 1 calc R U . . .
C15 C 0.8757(9) 0.2033(11) 0.9313(4) 0.135(3) Uani 1 1 d . . . . .
H15A H 0.8817 0.3010 0.9129 0.202 Uiso 1 1 calc R U . . .
H15B H 0.9848 0.1235 0.9122 0.202 Uiso 1 1 calc R U . . .
H15C H 0.8711 0.1981 0.9827 0.202 Uiso 1 1 calc R U . . .
C17 C 0.3140(11) 0.2234(8) 1.0146(5) 0.136(3) Uani 1 1 d . . . . .
H17A H 0.3646 0.1254 0.9936 0.205 Uiso 1 1 calc R U . . .
H17B H 0.2090 0.2875 0.9901 0.205 Uiso 1 1 calc R U . . .
H17C H 0.2738 0.2102 1.0644 0.205 Uiso 1 1 calc R U . . .

loop_
_atom_site_aniso_label
_atom_site_aniso_U_11
_atom_site_aniso_U_22
_atom_site_aniso_U_33
_atom_site_aniso_U_23
_atom_site_aniso_U_13
_atom_site_aniso_U_12
O1 0.0338(15) 0.0470(15) 0.0335(13) 0.0061(11) 0.0011(11) -0.0044(12)
O2 0.0397(17) 0.0575(18) 0.076(2) -0.0175(16) 0.0133(15) -0.0085(15)
N2 0.053(2) 0.057(2) 0.0309(17) 0.0013(15) 0.0012(15) 0.0037(18)
N1 0.053(2) 0.061(2) 0.0455(16) 0.0158(17) 0.0001(16) 0.0011(19)
C22 0.038(2) 0.035(2) 0.0335(19) -0.0074(15) 0.0079(16) -0.0108(17)
C7 0.036(2) 0.0300(18) 0.0321(18) -0.0073(14) 0.0018(15) -0.0102(16)
C5 0.038(2) 0.0299(18) 0.0335(19) -0.0074(15) -0.0015(16) -0.0107(17)
C9 0.038(2) 0.0335(19) 0.0304(18) -0.0019(15) 0.0002(16) -0.0156(17)
C6 0.034(2) 0.0274(18) 0.037(2) -0.0009(15) -0.0050(16) -0.0089(16)
C28 0.039(2) 0.034(2) 0.044(2) 0.0012(17) -0.0055(18) -0.0087(18)
C2 0.049(2) 0.039(2) 0.032(2) -0.0019(16) -0.0030(17) -0.0074(19)
C8 0.036(2) 0.0335(19) 0.037(2) -0.0064(16) -0.0008(16) -0.0082(17)
C11 0.046(2) 0.044(2) 0.036(2) 0.0041(17) -0.0033(18) -0.0117(19)
C10 0.036(2) 0.037(2) 0.037(2) -0.0004(16) -0.0019(16) -0.0072(17)
C1 0.039(2) 0.0327(19) 0.040(2) -0.0043(16) 0.0027(17) -0.0075(17)
C4 0.039(2) 0.046(2) 0.037(2) -0.0040(17) -0.0046(18) 0.0030(19)
C12 0.053(3) 0.052(2) 0.032(2) 0.0022(18) 0.0076(18) -0.008(2)
C23 0.051(3) 0.036(2) 0.048(2) -0.0063(17) 0.0040(19) -0.014(2)
C18 0.055(3) 0.051(2) 0.035(2) -0.0036(18) 0.0060(19) -0.002(2)
C3 0.049(3) 0.050(2) 0.036(2) 0.0021(18) -0.0084(18) -0.001(2)
C13 0.045(2) 0.045(2) 0.041(2) -0.0020(18) 0.0099(19) -0.001(2)
C27 0.053(3) 0.048(2) 0.054(3) -0.012(2) -0.001(2) -0.017(2)
C24 0.065(3) 0.037(2) 0.065(3) -0.005(2) 0.013(2) -0.015(2)
C25 0.077(4) 0.050(3) 0.080(3) -0.021(2) 0.011(3) -0.033(3)
C19 0.073(4) 0.074(3) 0.074(3) 0.017(3) -0.006(3) -0.026(3)
C26 0.066(3) 0.072(3) 0.076(3) -0.023(3) -0.006(3) -0.033(3)
C29 0.059(3) 0.053(3) 0.092(4) -0.017(3) -0.006(3) -0.022(2)
C20 0.077(4) 0.074(3) 0.047(3) -0.003(2) 0.011(2) -0.004(3)
C14 0.069(3) 0.057(3) 0.044(2) 0.009(2) -0.001(2) 0.004(3)
C16 0.074(4) 0.104(4) 0.058(2) 0.029(3) 0.016(2) -0.004(4)
C21 0.087(4) 0.098(5) 0.089(4) 0.021(3) -0.003(3) -0.021(4)
C15 0.064(4) 0.212(9) 0.106(5) -0.073(6) -0.010(4) -0.001(5)
C17 0.106(6) 0.094(5) 0.184(8) 0.035(5) 0.031(5) -0.028(5)

loop_
_atom_type_symbol
_atom_type_description
_atom_type_scat_dispersion_real
_atom_type_scat_dispersion_imag
_atom_type_scat_source
C C 0.0033 0.0016 'International Tables Vol C Tables 4.2.6.8 and 6.1.1.4'
H H 0.0000 0.0000 'International Tables Vol C Tables 4.2.6.8 and 6.1.1.4'
N N 0.0061 0.0033 'International Tables Vol C Tables 4.2.6.8 and 6.1.1.4'
O O 0.0106 0.0060 'International Tables Vol C Tables 4.2.6.8 and 6.1.1.4'

loop_
_geom_angle_atom_site_label_1
_geom_angle_atom_site_label_2
_geom_angle_atom_site_label_3
_geom_angle
_geom_angle_site_symmetry_1
_geom_angle_site_symmetry_3
_geom_angle_publ_flag
C6 O1 C9 118.2(3) . . ?
C2 N2 C18 121.8(3) . . ?
C2 N2 C20 120.2(3) . . ?
C18 N2 C20 117.6(3) . . ?
C11 N1 C14 122.4(3) . . ?
C11 N1 C16 121.4(4) . . ?
C14 N1 C16 116.2(4) . . ?
C23 C22 C7 121.2(4) . . ?
C27 C22 C7 121.0(3) . . ?
C27 C22 C23 117.4(4) . . ?
C22 C7 C28 112.7(3) . . ?
C5 C7 C22 107.6(3) . . ?
C5 C7 C28 110.9(3) . . ?
C8 C7 C22 112.2(3) . . ?
C8 C7 C5 108.9(3) . . ?
C8 C7 C28 104.5(3) . . ?
C6 C5 C7 121.6(3) . . ?
C4 C5 C7 122.3(3) . . ?
C4 C5 C6 115.9(3) . . ?
C8 C9 O1 122.2(3) . . ?
C10 C9 O1 114.3(3) . . ?
C10 C9 C8 123.5(3) . . ?
O1 C6 C5 122.9(3) . . ?
O1 C6 C1 114.5(3) . . ?
C5 C6 C1 122.6(3) . . ?
O2 C28 C7 121.8(3) . . ?
O2 C28 C29 119.6(4) . . ?
C29 C28 C7 118.4(3) . . ?
N2 C2 C1 121.3(3) . . ?
N2 C2 C3 121.8(3) . . ?
C1 C2 C3 116.8(3) . . ?
C9 C8 C7 122.8(3) . . ?
C9 C8 C13 115.1(3) . . ?
C13 C8 C7 122.0(3) . . ?
N1 C11 C10 122.6(4) . . ?
N1 C11 C12 121.7(3) . . ?
C10 C11 C12 115.8(3) . . ?
C9 C10 C11 120.9(3) . . ?
C9 C10 H10 119.5 . . ?
C11 C10 H10 119.5 . . ?
C6 C1 C2 120.8(3) . . ?
C6 C1 H1 119.6 . . ?
C2 C1 H1 119.6 . . ?
C5 C4 H4 118.5 . . ?
C3 C4 C5 122.9(4) . . ?
C3 C4 H4 118.5 . . ?
C11 C12 H12 119.1 . . ?
C13 C12 C11 121.7(3) . . ?
C13 C12 H12 119.1 . . ?
C22 C23 H23 119.1 . . ?
C24 C23 C22 121.7(4) . . ?
C24 C23 H23 119.1 . . ?
N2 C18 H18A 108.5 . . ?
N2 C18 H18B 108.5 . . ?
N2 C18 C19 115.2(4) . . ?
H18A C18 H18B 107.5 . . ?
C19 C18 H18A 108.5 . . ?
C19 C18 H18B 108.5 . . ?
C2 C3 H3 119.6 . . ?
C4 C3 C2 120.8(4) . . ?
C4 C3 H3 119.6 . . ?
C8 C13 H13 118.5 . . ?
C12 C13 C8 122.9(4) . . ?
C12 C13 H13 118.5 . . ?
C22 C27 H27 119.3 . . ?
C22 C27 C26 121.4(4) . . ?
C26 C27 H27 119.3 . . ?
C23 C24 H24 120.2 . . ?
C25 C24 C23 119.5(5) . . ?
C25 C24 H24 120.2 . . ?
C24 C25 H25 119.8 . . ?
C24 C25 C26 120.3(4) . . ?
C26 C25 H25 119.8 . . ?
C18 C19 H19A 109.5 . . ?
C18 C19 H19B 109.5 . . ?
C18 C19 H19C 109.5 . . ?
H19A C19 H19B 109.5 . . ?
H19A C19 H19C 109.5 . . ?
H19B C19 H19C 109.5 . . ?
C27 C26 H26 120.2 . . ?
C25 C26 C27 119.6(5) . . ?
C25 C26 H26 120.2 . . ?
C28 C29 H29A 109.5 . . ?
C28 C29 H29B 109.5 . . ?
C28 C29 H29C 109.5 . . ?
H29A C29 H29B 109.5 . . ?
H29A C29 H29C 109.5 . . ?
H29B C29 H29C 109.5 . . ?
N2 C20 H20A 109.1 . . ?
N2 C20 H20B 109.1 . . ?
H20A C20 H20B 107.9 . . ?
C21 C20 N2 112.3(5) . . ?
C21 C20 H20A 109.1 . . ?
C21 C20 H20B 109.1 . . ?
N1 C14 H14A 108.6 . . ?
N1 C14 H14B 108.6 . . ?
H14A C14 H14B 107.6 . . ?
C15 C14 N1 114.6(5) . . ?
C15 C14 H14A 108.6 . . ?
C15 C14 H14B 108.6 . . ?
N1 C16 H16A 109.3 . . ?
N1 C16 H16B 109.3 . . ?
H16A C16 H16B 107.9 . . ?
C17 C16 N1 111.7(6) . . ?
C17 C16 H16A 109.3 . . ?
C17 C16 H16B 109.3 . . ?
C20 C21 H21A 109.5 . . ?
C20 C21 H21B 109.5 . . ?
C20 C21 H21C 109.5 . . ?
H21A C21 H21B 109.5 . . ?
H21A C21 H21C 109.5 . . ?
H21B C21 H21C 109.5 . . ?
C14 C15 H15A 109.5 . . ?
C14 C15 H15B 109.5 . . ?
C14 C15 H15C 109.5 . . ?
H15A C15 H15B 109.5 . . ?
H15A C15 H15C 109.5 . . ?
H15B C15 H15C 109.5 . . ?
C16 C17 H17A 109.5 . . ?
C16 C17 H17B 109.5 . . ?
C16 C17 H17C 109.5 . . ?
H17A C17 H17B 109.5 . . ?
H17A C17 H17C 109.5 . . ?
H17B C17 H17C 109.5 . . ?

loop_
_geom_bond_atom_site_label_1
_geom_bond_atom_site_label_2
_geom_bond_distance
_geom_bond_site_symmetry_2
_geom_bond_publ_flag
O1 C9 1.392(4) . ?
O1 C6 1.388(4) . ?
O2 C28 1.220(4) . ?
N2 C2 1.382(5) . ?
N2 C18 1.455(5) . ?
N2 C20 1.497(6) . ?
N1 C11 1.370(5) . ?
N1 C14 1.459(5) . ?
N1 C16 1.485(5) . ?
C22 C7 1.539(5) . ?
C22 C23 1.393(5) . ?
C22 C27 1.385(6) . ?
C7 C5 1.535(4) . ?
C7 C28 1.545(5) . ?
C7 C8 1.524(5) . ?
C5 C6 1.393(5) . ?
C5 C4 1.391(5) . ?
C9 C8 1.390(5) . ?
C9 C10 1.381(5) . ?
C6 C1 1.398(5) . ?
C28 C29 1.518(6) . ?
C2 C1 1.398(5) . ?
C2 C3 1.415(6) . ?
C8 C13 1.407(5) . ?
C11 C10 1.412(5) . ?
C11 C12 1.418(6) . ?
C10 H10 0.9300 . ?
C1 H1 0.9300 . ?
C4 H4 0.9300 . ?
C4 C3 1.383(5) . ?
C12 H12 0.9300 . ?
C12 C13 1.365(5) . ?
C23 H23 0.9300 . ?
C23 C24 1.391(6) . ?
C18 H18A 0.9700 . ?
C18 H18B 0.9700 . ?
C18 C19 1.510(7) . ?
C3 H3 0.9300 . ?
C13 H13 0.9300 . ?
C27 H27 0.9300 . ?
C27 C26 1.396(6) . ?
C24 H24 0.9300 . ?
C24 C25 1.373(7) . ?
C25 H25 0.9300 . ?
C25 C26 1.378(7) . ?
C19 H19A 0.9600 . ?
C19 H19B 0.9600 . ?
C19 H19C 0.9600 . ?
C26 H26 0.9300 . ?
C29 H29A 0.9600 . ?
C29 H29B 0.9600 . ?
C29 H29C 0.9600 . ?
C20 H20A 0.9700 . ?
C20 H20B 0.9700 . ?
C20 C21 1.470(8) . ?
C14 H14A 0.9700 . ?
C14 H14B 0.9700 . ?
C14 C15 1.455(8) . ?
C16 H16A 0.9700 . ?
C16 H16B 0.9700 . ?
C16 C17 1.427(9) . ?
C21 H21A 0.9600 . ?
C21 H21B 0.9600 . ?
C21 H21C 0.9600 . ?
C15 H15A 0.9600 . ?
C15 H15B 0.9600 . ?
C15 H15C 0.9600 . ?
C17 H17A 0.9600 . ?
C17 H17B 0.9600 . ?
C17 H17C 0.9600 . ?

loop_
_geom_torsion_atom_site_label_1
_geom_torsion_atom_site_label_2
_geom_torsion_atom_site_label_3
_geom_torsion_atom_site_label_4
_geom_torsion
_geom_torsion_site_symmetry_1
_geom_torsion_site_symmetry_2
_geom_torsion_site_symmetry_3
_geom_torsion_site_symmetry_4
_geom_torsion_publ_flag
O1 C9 C8 C7 0.2(5) . . . . ?
O1 C9 C8 C13 -179.2(3) . . . . ?
O1 C9 C10 C11 -179.8(3) . . . . ?
O1 C6 C1 C2 178.7(3) . . . . ?
N2 C2 C1 C6 -179.4(4) . . . . ?
N2 C2 C3 C4 -179.5(4) . . . . ?
N1 C11 C10 C9 179.0(4) . . . . ?
N1 C11 C12 C13 179.9(4) . . . . ?
C22 C7 C5 C6 103.4(4) . . . . ?
C22 C7 C5 C4 -71.5(4) . . . . ?
C22 C7 C28 O2 -19.1(5) . . . . ?
C22 C7 C28 C29 165.7(3) . . . . ?
C22 C7 C8 C9 -104.3(4) . . . . ?
C22 C7 C8 C13 75.0(5) . . . . ?
C22 C23 C24 C25 0.5(6) . . . . ?
C22 C27 C26 C25 0.0(7) . . . . ?
C7 C22 C23 C24 -173.8(3) . . . . ?
C7 C22 C27 C26 173.5(4) . . . . ?
C7 C5 C6 O1 7.7(5) . . . . ?
C7 C5 C6 C1 -171.8(3) . . . . ?
C7 C5 C4 C3 172.9(4) . . . . ?
C7 C8 C13 C12 179.9(4) . . . . ?
C5 C7 C28 O2 -139.8(4) . . . . ?
C5 C7 C28 C29 45.0(4) . . . . ?
C5 C7 C8 C9 14.7(5) . . . . ?
C5 C7 C8 C13 -165.9(3) . . . . ?
C5 C6 C1 C2 -1.8(6) . . . . ?
C5 C4 C3 C2 -0.5(7) . . . . ?
C9 O1 C6 C5 9.4(5) . . . . ?
C9 O1 C6 C1 -171.1(3) . . . . ?
C9 C8 C13 C12 -0.7(6) . . . . ?
C6 O1 C9 C8 -13.4(5) . . . . ?
C6 O1 C9 C10 167.7(3) . . . . ?
C6 C5 C4 C3 -2.2(6) . . . . ?
C28 C7 C5 C6 -132.9(3) . . . . ?
C28 C7 C5 C4 52.2(4) . . . . ?
C28 C7 C8 C9 133.3(4) . . . . ?
C28 C7 C8 C13 -47.3(4) . . . . ?
C2 N2 C18 C19 -75.6(5) . . . . ?
C2 N2 C20 C21 80.8(6) . . . . ?
C8 C7 C5 C6 -18.4(5) . . . . ?
C8 C7 C5 C4 166.7(3) . . . . ?
C8 C7 C28 O2 103.0(4) . . . . ?
C8 C7 C28 C29 -72.2(4) . . . . ?
C8 C9 C10 C11 1.3(6) . . . . ?
C11 N1 C14 C15 100.4(6) . . . . ?
C11 N1 C16 C17 82.4(6) . . . . ?
C11 C12 C13 C8 0.9(7) . . . . ?
C10 C9 C8 C7 179.0(3) . . . . ?
C10 C9 C8 C13 -0.4(5) . . . . ?
C10 C11 C12 C13 0.0(6) . . . . ?
C1 C2 C3 C4 2.2(6) . . . . ?
C4 C5 C6 O1 -177.1(3) . . . . ?
C4 C5 C6 C1 3.4(5) . . . . ?
C12 C11 C10 C9 -1.0(6) . . . . ?
C23 C22 C7 C5 79.2(4) . . . . ?
C23 C22 C7 C28 -43.4(4) . . . . ?
C23 C22 C7 C8 -161.0(3) . . . . ?
C23 C22 C27 C26 0.3(6) . . . . ?
C23 C24 C25 C26 -0.1(7) . . . . ?
C18 N2 C2 C1 -8.6(6) . . . . ?
C18 N2 C2 C3 173.2(4) . . . . ?
C18 N2 C20 C21 -92.2(5) . . . . ?
C3 C2 C1 C6 -1.1(6) . . . . ?
C27 C22 C7 C5 -93.8(4) . . . . ?
C27 C22 C7 C28 143.6(3) . . . . ?
C27 C22 C7 C8 26.0(5) . . . . ?
C27 C22 C23 C24 -0.5(5) . . . . ?
C24 C25 C26 C27 -0.1(7) . . . . ?
C20 N2 C2 C1 178.7(4) . . . . ?
C20 N2 C2 C3 0.5(6) . . . . ?
C20 N2 C18 C19 97.3(5) . . . . ?
C14 N1 C11 C10 -5.5(7) . . . . ?
C14 N1 C11 C12 174.6(4) . . . . ?
C14 N1 C16 C17 -96.9(6) . . . . ?
C16 N1 C11 C10 175.1(5) . . . . ?
C16 N1 C11 C12 -4.8(7) . . . . ?
C16 N1 C14 C15 -80.2(7) . . . . ?
